data_4078930
loop_
_publ_author_name
'Chapp, Timothy W.'
'Schoenfeld, Adam J.'
'Sanderson, Matthew D.'
'Chang, Cory L.'
'Glueck, David S.'
'Golen, James A.'
'Moore, Curtis E.'
'Rheingold, Arnold L.'

_publ_section_title
;
 Synthesis, Structure, Dynamics, and Selective Methylation of Platinum and
 Palladium Diphosphametallacyclobutane Complexes
;
_journal_issue 15
_journal_name_full Organometallics
_journal_page_first 5573
_journal_paper_doi 10.1021/om3005367
_journal_volume 31
_journal_year 2012
_chemical_absolute_configuration ad
_chemical_formula_moiety 'C59 H78 P4 Pd, C4 H10 O, 2(C F3 O3 S)'
_chemical_formula_sum 'C65 H88 F6 O7 P4 Pd S2'
_chemical_formula_weight 1389.75
_space_group_IT_number 170
_symmetry_cell_setting hexagonal
_symmetry_space_group_name_Hall 'P 65'
_symmetry_space_group_name_H-M 'P 65'
_atom_sites_solution_hydrogens geom
_atom_sites_solution_primary direct
_atom_sites_solution_secondary difmap
_audit_creation_method
;
SHELXL-97

Notes 1) diethyl ether was disordered and refined as isotropic and O7 and C64
had large thermal amplitudes. Atom C60 and C61 were treated with EADP command
and the distances/angles of one the CF3SO3 anions were fixed with DIF/DANG.
While in no way was the quality of this structural determination compromised
by the level of completeness obtained, we have determined that its origin was
in the use of the then current version of the data collection strategy program
for high-symmetry data collections.
;
_cell_angle_alpha 90.00
_cell_angle_beta 90.00
_cell_angle_gamma 120.00
_cell_formula_units_Z 6
_cell_length_a 13.4460(10)
_cell_length_b 13.4460(10)
_cell_length_c 66.635(7)
_cell_measurement_reflns_used 8685
_cell_measurement_temperature 100(2)
_cell_measurement_theta_max 67.03
_cell_measurement_theta_min 4.62
_cell_volume 10433.2(16)
_computing_cell_refinement 'Bruker SMART'
_computing_data_collection 'Bruker SMART'
_computing_data_reduction 'Bruker SAINT'
_computing_molecular_graphics 'Bruker SHELXTL'
_computing_publication_material 'Bruker SHELXTL'
_computing_structure_refinement 'SHELXL-97 (Sheldrick, 1997)'
_computing_structure_solution 'SHELXS-97 (Sheldrick, 1990)'
_diffrn_ambient_temperature 100(2)
_diffrn_measured_fraction_theta_full 0.923
_diffrn_measured_fraction_theta_max 0.923
_diffrn_measurement_device_type 'CCD area detector'
_diffrn_measurement_method 'phi and omega scans'
_diffrn_radiation_monochromator graphite
_diffrn_radiation_source 'fine-focus sealed tube'
_diffrn_radiation_type CuK\a
_diffrn_radiation_wavelength 1.54178
_diffrn_reflns_av_R_equivalents 0.0430
_diffrn_reflns_av_sigmaI/netI 0.0542
_diffrn_reflns_limit_h_max 15
_diffrn_reflns_limit_h_min -11
_diffrn_reflns_limit_k_max 14
_diffrn_reflns_limit_k_min -15
_diffrn_reflns_limit_l_max 73
_diffrn_reflns_limit_l_min -77
_diffrn_reflns_number 49888
_diffrn_reflns_theta_full 66.13
_diffrn_reflns_theta_max 66.13
_diffrn_reflns_theta_min 4.63
_exptl_absorpt_coefficient_mu 4.122
_exptl_absorpt_correction_T_max 0.6376
_exptl_absorpt_correction_T_min 0.5081
_exptl_absorpt_correction_type multi-scan
_exptl_absorpt_process_details sadabs
_exptl_crystal_colour yellow
_exptl_crystal_density_diffrn 1.327
_exptl_crystal_density_method 'not measured'
_exptl_crystal_description block
_exptl_crystal_F_000 4356
_exptl_crystal_size_max 0.19
_exptl_crystal_size_mid 0.15
_exptl_crystal_size_min 0.12
_refine_diff_density_max 1.494
_refine_diff_density_min -0.869
_refine_diff_density_rms 0.087
_refine_ls_abs_structure_details 'Flack H D (1983), Acta Cryst. A39, 876-881'
_refine_ls_abs_structure_Flack 0.002(8)
_refine_ls_extinction_method none
_refine_ls_goodness_of_fit_ref 1.042
_refine_ls_hydrogen_treatment constr
_refine_ls_matrix_type full
_refine_ls_number_parameters 770
_refine_ls_number_reflns 10176
_refine_ls_number_restraints 22
_refine_ls_restrained_S_all 1.077
_refine_ls_R_factor_all 0.0534
_refine_ls_R_factor_gt 0.0496
_refine_ls_shift/su_max 0.023
_refine_ls_shift/su_mean 0.001
_refine_ls_structure_factor_coef Fsqd
_refine_ls_weighting_details 'calc w=1/[\s^2^(Fo^2^)+(0.0948P)^2^+3.8155P] where P=(Fo^2^+2Fc^2^)/3'
_refine_ls_weighting_scheme calc
_refine_ls_wR_factor_gt 0.1317
_refine_ls_wR_factor_ref 0.1344
_reflns_number_gt 9422
_reflns_number_total 10176
_reflns_threshold_expression >2sigma(I)
_cod_data_source_file om3005367_si_002.cif
_cod_data_source_block glu338h
_cod_depositor_comments
;
The following automatic conversions were performed:

'_symmetry_cell_setting' value 'Hexagonal' changed to 'hexagonal'
according to /home/saulius/struct/CIF-dictionaries/cif_core.dic
dictionary named 'cif_core.dic' version 2.4.2 from 2011-04-26.

Automatic conversion script
Id: cif_fix_values 1891 2012-01-12 08:04:46Z andrius 
;
_cod_original_cell_volume 10433.2(15)
_cod_original_sg_symbol_Hall 'P 65 '
_cod_original_sg_symbol_H-M P6(5)
_cod_database_code 4078930

loop_
_symmetry_equiv_pos_as_xyz
'x, y, z'
'-y, x-y, z+2/3'
'-x+y, -x, z+1/3'
'-x, -y, z+1/2'
'y, -x+y, z+1/6'
'x-y, x, z+5/6'

loop_
_atom_site_label
_atom_site_type_symbol
_atom_site_fract_x
_atom_site_fract_y
_atom_site_fract_z
_atom_site_U_iso_or_equiv
_atom_site_adp_type
_atom_site_occupancy
_atom_site_symmetry_multiplicity
_atom_site_calc_flag
_atom_site_refinement_flags
_atom_site_disorder_assembly
_atom_site_disorder_group
Pd1 Pd 0.85310(3) 1.01526(3) 0.227131(6) 0.02379(8) Uani 1 1 d . . .
P1 P 0.72661(9) 1.08039(9) 0.219858(19) 0.0246(3) Uani 1 1 d . . .
P2 P 0.78792(9) 1.04553(9) 0.258356(19) 0.0254(3) Uani 1 1 d . . .
P3 P 0.90241(10) 0.99567(9) 0.19439(2) 0.0280(3) Uani 1 1 d . . .
P4 P 1.03579(10) 1.04282(10) 0.23482(2) 0.0265(3) Uani 1 1 d . . .
S1 S 1.04509(12) 1.32700(12) 0.00436(2) 0.0428(3) Uani 1 1 d . . .
S2 S 0.49368(15) 0.92334(16) 0.09605(4) 0.0683(5) Uani 1 1 d D . .
F1 F 0.9066(4) 1.2754(5) 0.03497(7) 0.0860(14) Uani 1 1 d . . .
F2 F 1.0236(5) 1.4561(4) 0.03093(9) 0.0950(16) Uani 1 1 d . . .
F3 F 0.8778(4) 1.3666(4) 0.01112(8) 0.0733(12) Uani 1 1 d . . .
F4 F 0.3352(4) 0.7208(5) 0.08416(13) 0.142(3) Uani 1 1 d D . .
F5 F 0.3159(4) 0.8635(6) 0.07384(10) 0.113(2) Uani 1 1 d D . .
F6 F 0.2764(3) 0.8041(5) 0.10510(9) 0.1003(19) Uani 1 1 d D . .
O1 O 1.0979(4) 1.4238(4) -0.00874(9) 0.0653(14) Uani 1 1 d . . .
O2 O 1.1211(4) 1.3146(3) 0.01766(8) 0.0548(12) Uani 1 1 d . . .
O3 O 0.9580(4) 1.2213(4) -0.00482(7) 0.0521(11) Uani 1 1 d . . .
O4 O 0.5093(6) 0.8654(7) 0.11245(10) 0.108(2) Uani 1 1 d D . .
O5 O 0.4897(5) 1.0184(5) 0.10149(12) 0.099(2) Uani 1 1 d D . .
O6 O 0.5492(4) 0.9253(4) 0.07832(7) 0.0556(12) Uani 1 1 d D . .
O7 O 0.115(3) 0.516(3) 0.1914(4) 0.31(2) Uiso 0.474(12) 1 d PD A 1
O7A O 0.1255(11) 0.5713(11) 0.17654(14) 0.093(4) Uiso 0.526(12) 1 d PD A 2
C1 C 0.8163(4) 1.2111(4) 0.20527(8) 0.0301(11) Uani 1 1 d . . .
H1A H 0.7878 1.2002 0.1915 0.045 Uiso 1 1 calc R . .
H1B H 0.8958 1.2271 0.2052 0.045 Uiso 1 1 calc R . .
H1C H 0.8131 1.2759 0.2113 0.045 Uiso 1 1 calc R . .
C2 C 0.7237(4) 1.1224(4) 0.24597(7) 0.0288(11) Uani 1 1 d . . .
H2A H 0.6444 1.0954 0.2507 0.035 Uiso 1 1 calc R . .
H2B H 0.7708 1.2066 0.2479 0.035 Uiso 1 1 calc R . .
C3 C 0.8942(4) 1.1373(5) 0.27691(9) 0.0362(13) Uani 1 1 d . . .
H3A H 0.8570 1.1598 0.2872 0.054 Uiso 1 1 calc R . .
H3B H 0.9547 1.2062 0.2703 0.054 Uiso 1 1 calc R . .
H3C H 0.9280 1.0953 0.2832 0.054 Uiso 1 1 calc R . .
C4 C 0.6732(4) 0.9309(4) 0.27258(8) 0.0286(11) Uani 1 1 d . . .
C5 C 0.5998(4) 0.9576(4) 0.28427(8) 0.0324(12) Uani 1 1 d . . .
C6 C 0.5033(4) 0.8688(5) 0.29346(11) 0.0467(15) Uani 1 1 d . . .
H6 H 0.4532 0.8857 0.3009 0.056 Uiso 1 1 calc R . .
C7 C 0.4785(5) 0.7539(5) 0.29194(13) 0.0570(19) Uani 1 1 d . . .
C8 C 0.5563(5) 0.7333(5) 0.28219(11) 0.0481(17) Uani 1 1 d . . .
H8 H 0.5425 0.6568 0.2819 0.058 Uiso 1 1 calc R . .
C9 C 0.6532(4) 0.8178(4) 0.27289(8) 0.0326(12) Uani 1 1 d . . .
C10 C 0.6234(5) 1.0773(5) 0.28894(9) 0.0386(13) Uani 1 1 d . . .
H10 H 0.6898 1.1326 0.2805 0.046 Uiso 1 1 calc R . .
C11 C 0.5214(5) 1.0940(5) 0.28428(11) 0.0480(15) Uani 1 1 d . . .
H11A H 0.4909 1.0625 0.2710 0.072 Uiso 1 1 calc R . .
H11B H 0.5466 1.1761 0.2845 0.072 Uiso 1 1 calc R . .
H11C H 0.4614 1.0541 0.2944 0.072 Uiso 1 1 calc R . .
C12 C 0.6573(6) 1.1063(6) 0.31131(10) 0.0517(16) Uani 1 1 d . . .
H12A H 0.5929 1.0539 0.3198 0.078 Uiso 1 1 calc R . .
H12B H 0.6764 1.1856 0.3140 0.078 Uiso 1 1 calc R . .
H12C H 0.7242 1.0979 0.3142 0.078 Uiso 1 1 calc R . .
C13 C 0.3692(6) 0.6613(7) 0.3022(2) 0.112(4) Uani 1 1 d . . .
H13 H 0.3645 0.7036 0.3142 0.135 Uiso 1 1 calc R . .
C14 C 0.2683(6) 0.6423(6) 0.29066(19) 0.090(3) Uani 1 1 d . . .
H14A H 0.2718 0.6154 0.2772 0.135 Uiso 1 1 calc R . .
H14B H 0.2671 0.7145 0.2897 0.135 Uiso 1 1 calc R . .
H14C H 0.1984 0.5845 0.2974 0.135 Uiso 1 1 calc R . .
C15 C 0.3842(8) 0.5700(8) 0.31176(17) 0.101(4) Uani 1 1 d . . .
H15A H 0.3271 0.5332 0.3224 0.151 Uiso 1 1 calc R . .
H15B H 0.4615 0.6039 0.3175 0.151 Uiso 1 1 calc R . .
H15C H 0.3738 0.5125 0.3017 0.151 Uiso 1 1 calc R . .
C16 C 0.7390(4) 0.7864(4) 0.26472(9) 0.0340(12) Uani 1 1 d . . .
H16 H 0.7933 0.8501 0.2557 0.041 Uiso 1 1 calc R . .
C17 C 0.8081(4) 0.7794(5) 0.28234(9) 0.0397(13) Uani 1 1 d . . .
H17A H 0.8502 0.8546 0.2889 0.060 Uiso 1 1 calc R . .
H17B H 0.8626 0.7567 0.2774 0.060 Uiso 1 1 calc R . .
H17C H 0.7557 0.7224 0.2920 0.060 Uiso 1 1 calc R . .
C18 C 0.6874(6) 0.6752(5) 0.25276(10) 0.0486(15) Uani 1 1 d . . .
H18A H 0.6340 0.6112 0.2613 0.073 Uiso 1 1 calc R . .
H18B H 0.7489 0.6616 0.2482 0.073 Uiso 1 1 calc R . .
H18C H 0.6461 0.6811 0.2411 0.073 Uiso 1 1 calc R . .
C19 C 0.5834(4) 1.0116(4) 0.20892(8) 0.0293(11) Uani 1 1 d . . .
C20 C 0.5400(4) 1.0840(4) 0.20319(8) 0.0330(12) Uani 1 1 d . . .
C21 C 0.4445(5) 1.0383(5) 0.19014(10) 0.0408(14) Uani 1 1 d . . .
H21 H 0.4140 1.0852 0.1859 0.049 Uiso 1 1 calc R . .
C22 C 0.3946(5) 0.9256(5) 0.18340(9) 0.0422(14) Uani 1 1 d . . .
C23 C 0.4318(5) 0.8555(5) 0.19078(10) 0.0412(14) Uani 1 1 d . . .
H23 H 0.3935 0.7771 0.1868 0.049 Uiso 1 1 calc R . .
C24 C 0.5242(5) 0.8951(5) 0.20393(9) 0.0400(14) Uani 1 1 d . . .
C25 C 0.5779(4) 1.2001(4) 0.21219(9) 0.0337(12) Uani 1 1 d . . .
H25 H 0.6450 1.2196 0.2211 0.040 Uiso 1 1 calc R . .
C26 C 0.4814(5) 1.1941(5) 0.22529(10) 0.0449(14) Uani 1 1 d . . .
H26A H 0.4171 1.1825 0.2167 0.067 Uiso 1 1 calc R . .
H26B H 0.5100 1.2660 0.2328 0.067 Uiso 1 1 calc R . .
H26C H 0.4552 1.1299 0.2347 0.067 Uiso 1 1 calc R . .
C27 C 0.6165(5) 1.2956(5) 0.19646(12) 0.0533(18) Uani 1 1 d . . .
H27A H 0.6836 1.3034 0.1892 0.080 Uiso 1 1 calc R . .
H27B H 0.6367 1.3682 0.2031 0.080 Uiso 1 1 calc R . .
H27C H 0.5539 1.2761 0.1869 0.080 Uiso 1 1 calc R . .
C28 C 0.2965(5) 0.8820(7) 0.16792(11) 0.0596(19) Uani 1 1 d . . .
H28 H 0.2720 0.7999 0.1651 0.072 Uiso 1 1 calc R . .
C29 C 0.1955(6) 0.8843(10) 0.17580(17) 0.099(3) Uani 1 1 d . . .
H29A H 0.2185 0.9621 0.1804 0.149 Uiso 1 1 calc R . .
H29B H 0.1631 0.8307 0.1871 0.149 Uiso 1 1 calc R . .
H29C H 0.1377 0.8617 0.1652 0.149 Uiso 1 1 calc R . .
C30 C 0.3374(8) 0.9462(11) 0.14847(15) 0.093(3) Uani 1 1 d . . .
H30A H 0.2720 0.9220 0.1394 0.139 Uiso 1 1 calc R . .
H30B H 0.3938 0.9296 0.1423 0.139 Uiso 1 1 calc R . .
H30C H 0.3731 1.0288 0.1510 0.139 Uiso 1 1 calc R . .
C31 C 0.5455(6) 0.8073(5) 0.21454(10) 0.0490(17) Uani 1 1 d . . .
H31 H 0.6253 0.8473 0.2201 0.059 Uiso 1 1 calc R . .
C32 C 0.5315(10) 0.7109(6) 0.20100(15) 0.099(3) Uani 1 1 d . . .
H32A H 0.4496 0.6554 0.1993 0.149 Uiso 1 1 calc R . .
H32B H 0.5698 0.6725 0.2070 0.149 Uiso 1 1 calc R . .
H32C H 0.5659 0.7423 0.1879 0.149 Uiso 1 1 calc R . .
C33 C 0.4620(6) 0.7597(7) 0.23167(13) 0.080(3) Uani 1 1 d . . .
H33A H 0.3849 0.7377 0.2269 0.121 Uiso 1 1 calc R . .
H33B H 0.4848 0.8182 0.2422 0.121 Uiso 1 1 calc R . .
H33C H 0.4620 0.6920 0.2372 0.121 Uiso 1 1 calc R . .
C34 C 1.0587(4) 1.0658(5) 0.19380(9) 0.0340(12) Uani 1 1 d . . .
H34A H 1.0843 1.0475 0.1811 0.041 Uiso 1 1 calc R . .
H34B H 1.0927 1.1502 0.1947 0.041 Uiso 1 1 calc R . .
C35 C 1.0967(4) 1.0227(4) 0.21142(9) 0.0341(12) Uani 1 1 d . . .
H35A H 1.1816 1.0652 0.2123 0.041 Uiso 1 1 calc R . .
H35B H 1.0708 0.9402 0.2096 0.041 Uiso 1 1 calc R . .
C36 C 1.1335(4) 1.1939(4) 0.24057(8) 0.0301(11) Uani 1 1 d . . .
C37 C 1.0983(5) 1.2740(5) 0.24006(8) 0.0357(13) Uani 1 1 d . . .
H37 H 1.0211 1.2508 0.2366 0.043 Uiso 1 1 calc R . .
C38 C 1.1756(5) 1.3897(4) 0.24458(9) 0.0401(14) Uani 1 1 d . . .
H38 H 1.1515 1.4452 0.2441 0.048 Uiso 1 1 calc R . .
C39 C 1.2846(5) 1.4209(5) 0.24964(10) 0.0504(17) Uani 1 1 d . . .
H39 H 1.3368 1.4988 0.2529 0.061 Uiso 1 1 calc R . .
C40 C 1.3226(5) 1.3415(5) 0.25017(11) 0.0500(17) Uani 1 1 d . . .
H40 H 1.4000 1.3659 0.2536 0.060 Uiso 1 1 calc R . .
C41 C 1.2475(4) 1.2272(5) 0.24574(10) 0.0423(15) Uani 1 1 d . . .
H41 H 1.2724 1.1723 0.2462 0.051 Uiso 1 1 calc R . .
C42 C 1.0642(4) 0.9640(4) 0.25370(9) 0.0353(12) Uani 1 1 d . . .
C43 C 1.0579(5) 0.8620(5) 0.24944(11) 0.0431(14) Uani 1 1 d . . .
H43 H 1.0315 0.8281 0.2366 0.052 Uiso 1 1 calc R . .
C44 C 1.0902(6) 0.8046(6) 0.26391(14) 0.065(2) Uani 1 1 d . . .
H44 H 1.0881 0.7348 0.2606 0.078 Uiso 1 1 calc R . .
C45 C 1.1236(6) 0.8513(7) 0.28228(13) 0.065(2) Uani 1 1 d . . .
H45 H 1.1444 0.8136 0.2921 0.078 Uiso 1 1 calc R . .
C46 C 1.1282(6) 0.9550(7) 0.28717(12) 0.0572(18) Uani 1 1 d . . .
H46 H 1.1527 0.9876 0.3001 0.069 Uiso 1 1 calc R . .
C47 C 1.0971(5) 1.0090(5) 0.27316(10) 0.0450(14) Uani 1 1 d . . .
H47 H 1.0979 1.0779 0.2766 0.054 Uiso 1 1 calc R . .
C48 C 0.8587(4) 1.0453(4) 0.17270(8) 0.0305(11) Uani 1 1 d . . .
C49 C 0.7429(5) 0.9902(5) 0.16755(9) 0.0366(12) Uani 1 1 d . . .
H49 H 0.6880 0.9290 0.1756 0.044 Uiso 1 1 calc R . .
C50 C 0.7076(5) 1.0246(5) 0.15076(9) 0.0422(13) Uani 1 1 d . . .
H50 H 0.6284 0.9872 0.1474 0.051 Uiso 1 1 calc R . .
C51 C 0.7877(5) 1.1141(5) 0.13875(9) 0.0456(14) Uani 1 1 d . . .
H51 H 0.7632 1.1370 0.1271 0.055 Uiso 1 1 calc R . .
C52 C 0.9013(6) 1.1684(5) 0.14378(10) 0.0474(15) Uani 1 1 d . . .
H52 H 0.9554 1.2301 0.1357 0.057 Uiso 1 1 calc R . .
C53 C 0.9392(5) 1.1347(4) 0.16063(10) 0.0411(14) Uani 1 1 d . . .
H53 H 1.0186 1.1720 0.1639 0.049 Uiso 1 1 calc R . .
C54 C 0.8562(5) 0.8465(4) 0.18902(9) 0.0342(12) Uani 1 1 d . . .
C55 C 0.8653(4) 0.8144(4) 0.16944(8) 0.0330(12) Uani 1 1 d . . .
H55 H 0.8900 0.8690 0.1588 0.040 Uiso 1 1 calc R . .
C56 C 0.8377(5) 0.7021(5) 0.16565(10) 0.0436(14) Uani 1 1 d . . .
H56 H 0.8455 0.6801 0.1525 0.052 Uiso 1 1 calc R . .
C57 C 0.8001(7) 0.6237(5) 0.18054(12) 0.062(2) Uani 1 1 d . . .
H57 H 0.7817 0.5472 0.1777 0.074 Uiso 1 1 calc R . .
C58 C 0.7877(10) 0.6529(6) 0.19987(13) 0.093(4) Uani 1 1 d . . .
H58 H 0.7587 0.5964 0.2102 0.112 Uiso 1 1 calc R . .
C59 C 0.8190(8) 0.7689(5) 0.20421(10) 0.067(2) Uani 1 1 d . . .
H59 H 0.8139 0.7914 0.2175 0.081 Uiso 1 1 calc R . .
C60 C 0.9607(9) 1.3584(9) 0.02130(15) 0.1075(17) Uani 1 1 d . . .
C61 C 0.3622(7) 0.8365(7) 0.08818(13) 0.1075(17) Uani 1 1 d D . .
C62 C 0.1548(15) 0.5095(17) 0.1475(2) 0.083(6) Uiso 0.474(12) 1 d PD A 1
H62A H 0.0969 0.4650 0.1373 0.125 Uiso 0.474(12) 1 calc PR A 1
H62B H 0.2126 0.4854 0.1478 0.125 Uiso 0.474(12) 1 calc PR A 1
H62C H 0.1920 0.5914 0.1442 0.125 Uiso 0.474(12) 1 calc PR A 1
C62A C 0.1551(16) 0.562(2) 0.1353(3) 0.113(8) Uiso 0.526(12) 1 d PD A 2
H62D H 0.1065 0.5322 0.1233 0.169 Uiso 0.526(12) 1 calc PR A 2
H62E H 0.2004 0.5232 0.1367 0.169 Uiso 0.526(12) 1 calc PR A 2
H62F H 0.2069 0.6445 0.1339 0.169 Uiso 0.526(12) 1 calc PR A 2
C63 C 0.096(2) 0.489(3) 0.1684(3) 0.116(9) Uiso 0.474(12) 1 d PD A 1
H63A H 0.0536 0.4035 0.1687 0.139 Uiso 0.474(12) 1 calc PR A 1
H63B H 0.0367 0.5093 0.1654 0.139 Uiso 0.474(12) 1 calc PR A 1
C63A C 0.079(2) 0.538(4) 0.1540(2) 0.21(2) Uiso 0.526(12) 1 d PD A 2
H63C H 0.0242 0.4538 0.1541 0.257 Uiso 0.526(12) 1 calc PR A 2
H63D H 0.0320 0.5747 0.1515 0.257 Uiso 0.526(12) 1 calc PR A 2
C64 C 0.074(2) 0.586(4) 0.2056(6) 0.44(7) Uiso 0.474(12) 1 d PD A 1
H64A H 0.0602 0.6386 0.1973 0.533 Uiso 0.474(12) 1 calc PR A 1
H64B H 0.0005 0.5309 0.2121 0.533 Uiso 0.474(12) 1 calc PR A 1
C64A C 0.083(2) 0.5377(14) 0.19921(19) 0.118(8) Uiso 0.526(12) 1 d PD A 2
H64C H -0.0005 0.4832 0.1992 0.142 Uiso 0.526(12) 1 calc PR A 2
H64D H 0.1212 0.4975 0.2051 0.142 Uiso 0.526(12) 1 calc PR A 2
C65 C 0.1646(19) 0.6577(19) 0.2224(4) 0.096(7) Uiso 0.474(12) 1 d PD A 1
H65A H 0.1334 0.6941 0.2311 0.143 Uiso 0.474(12) 1 calc PR A 1
H65B H 0.2355 0.7169 0.2161 0.143 Uiso 0.474(12) 1 calc PR A 1
H65C H 0.1813 0.6066 0.2304 0.143 Uiso 0.474(12) 1 calc PR A 1
C65A C 0.108(2) 0.6406(17) 0.2127(4) 0.116(8) Uiso 0.526(12) 1 d PD A 2
H65D H 0.0810 0.6134 0.2264 0.175 Uiso 0.526(12) 1 calc PR A 2
H65E H 0.0678 0.6789 0.2074 0.175 Uiso 0.526(12) 1 calc PR A 2
H65F H 0.1908 0.6949 0.2130 0.175 Uiso 0.526(12) 1 calc PR A 2

loop_
_atom_site_aniso_label
_atom_site_aniso_U_11
_atom_site_aniso_U_22
_atom_site_aniso_U_33
_atom_site_aniso_U_23
_atom_site_aniso_U_13
_atom_site_aniso_U_12
Pd1 0.02896(14) 0.02210(13) 0.01605(16) -0.00408(12) -0.00383(13) 0.00957(11)
P1 0.0264(5) 0.0220(5) 0.0187(6) -0.0012(4) -0.0034(4) 0.0072(4)
P2 0.0272(5) 0.0257(5) 0.0180(6) -0.0045(4) -0.0040(4) 0.0093(4)
P3 0.0354(5) 0.0270(5) 0.0172(7) -0.0042(4) -0.0037(5) 0.0125(4)
P4 0.0329(5) 0.0280(5) 0.0198(7) -0.0035(4) -0.0037(5) 0.0161(4)
S1 0.0562(7) 0.0422(6) 0.0382(9) -0.0042(5) -0.0039(6) 0.0306(5)
S2 0.0579(8) 0.0711(9) 0.0842(15) -0.0215(9) -0.0015(9) 0.0385(7)
F1 0.114(3) 0.143(4) 0.033(3) 0.020(2) 0.017(2) 0.088(3)
F2 0.116(3) 0.100(3) 0.098(4) -0.054(3) -0.020(3) 0.075(2)
F3 0.089(2) 0.093(2) 0.071(3) 0.001(2) 0.003(2) 0.0707(19)
F4 0.067(3) 0.111(3) 0.232(8) -0.100(4) 0.001(4) 0.034(3)
F5 0.073(3) 0.184(6) 0.085(4) -0.007(4) -0.020(3) 0.066(3)
F6 0.0407(18) 0.147(4) 0.112(4) -0.049(3) 0.007(2) 0.046(2)
O1 0.075(3) 0.055(2) 0.062(4) 0.007(2) 0.002(3) 0.029(2)
O2 0.054(2) 0.0362(18) 0.072(3) -0.0035(19) -0.019(2) 0.0202(16)
O3 0.065(2) 0.057(2) 0.044(3) -0.0135(19) -0.010(2) 0.0386(18)
O4 0.157(4) 0.178(5) 0.058(4) -0.016(4) -0.027(4) 0.136(4)
O5 0.078(3) 0.093(3) 0.149(7) -0.058(4) -0.011(4) 0.061(3)
O6 0.059(2) 0.062(2) 0.057(3) -0.006(2) 0.008(2) 0.0392(18)
C1 0.027(2) 0.029(2) 0.030(3) -0.0019(19) -0.001(2) 0.0102(17)
C2 0.037(2) 0.031(2) 0.015(3) -0.0032(18) -0.0065(19) 0.0145(18)
C3 0.036(2) 0.039(2) 0.026(3) -0.011(2) -0.007(2) 0.013(2)
C4 0.029(2) 0.032(2) 0.021(3) 0.0018(19) -0.0046(19) 0.0127(18)
C5 0.032(2) 0.037(2) 0.027(3) 0.004(2) -0.002(2) 0.0169(18)
C6 0.037(2) 0.061(3) 0.050(4) 0.025(3) 0.015(2) 0.031(2)
C7 0.037(2) 0.047(3) 0.091(6) 0.036(3) 0.013(3) 0.024(2)
C8 0.039(3) 0.038(3) 0.060(5) 0.024(3) 0.001(3) 0.014(2)
C9 0.038(2) 0.037(2) 0.022(3) 0.002(2) -0.008(2) 0.0185(19)
C10 0.047(3) 0.044(3) 0.025(3) 0.004(2) 0.003(2) 0.023(2)
C11 0.055(3) 0.054(3) 0.045(4) 0.008(3) 0.008(3) 0.035(2)
C12 0.065(3) 0.071(4) 0.025(3) -0.001(3) 0.007(3) 0.038(3)
C13 0.042(3) 0.066(4) 0.237(13) 0.076(6) 0.041(5) 0.033(3)
C14 0.040(3) 0.043(3) 0.175(11) -0.003(5) 0.028(5) 0.013(3)
C15 0.064(5) 0.089(6) 0.091(7) 0.044(6) 0.006(5) -0.005(4)
C16 0.041(2) 0.025(2) 0.032(3) 0.009(2) 0.007(2) 0.0142(19)
C17 0.043(2) 0.049(3) 0.036(4) 0.003(2) 0.002(2) 0.029(2)
C18 0.071(3) 0.040(3) 0.038(4) -0.002(2) -0.004(3) 0.030(3)
C19 0.030(2) 0.029(2) 0.016(3) 0.0027(18) 0.0020(19) 0.0047(17)
C20 0.026(2) 0.041(2) 0.024(3) 0.000(2) 0.0002(19) 0.0096(19)
C21 0.036(2) 0.044(3) 0.036(4) -0.002(2) -0.002(2) 0.016(2)
C22 0.033(2) 0.054(3) 0.026(3) -0.016(2) -0.008(2) 0.012(2)
C23 0.035(2) 0.035(3) 0.041(4) -0.008(2) -0.008(2) 0.009(2)
C24 0.036(3) 0.033(3) 0.029(3) 0.001(2) -0.004(2) 0.000(2)
C25 0.028(2) 0.032(2) 0.037(3) 0.006(2) -0.003(2) 0.0120(18)
C26 0.039(2) 0.052(3) 0.047(4) -0.009(3) -0.006(3) 0.026(2)
C27 0.038(3) 0.049(3) 0.064(5) 0.020(3) -0.003(3) 0.015(2)
C28 0.045(3) 0.089(4) 0.043(4) -0.036(3) -0.028(3) 0.032(3)
C29 0.044(3) 0.135(7) 0.106(7) -0.073(6) -0.027(4) 0.035(4)
C30 0.076(5) 0.149(9) 0.052(6) -0.004(5) -0.012(4) 0.055(5)
C31 0.054(3) 0.029(3) 0.041(4) 0.000(2) -0.018(3) 0.003(2)
C32 0.178(8) 0.042(3) 0.077(6) -0.028(3) -0.068(6) 0.054(4)
C33 0.048(4) 0.078(5) 0.064(6) 0.038(4) -0.014(3) -0.007(3)
C34 0.036(2) 0.040(2) 0.023(3) -0.006(2) -0.002(2) 0.0165(19)
C35 0.034(2) 0.036(2) 0.033(3) -0.007(2) -0.001(2) 0.0178(19)
C36 0.030(2) 0.030(2) 0.024(3) -0.0034(19) -0.0017(19) 0.0108(18)
C37 0.042(2) 0.042(3) 0.019(3) -0.006(2) -0.002(2) 0.018(2)
C38 0.045(3) 0.025(2) 0.040(4) -0.006(2) 0.012(2) 0.010(2)
C39 0.045(3) 0.040(3) 0.040(4) -0.010(3) 0.011(3) 0.002(2)
C40 0.034(3) 0.042(3) 0.056(4) -0.019(3) 0.000(3) 0.006(2)
C41 0.032(2) 0.041(3) 0.045(4) -0.013(2) 0.001(2) 0.012(2)
C42 0.036(2) 0.042(2) 0.030(3) 0.000(2) -0.005(2) 0.021(2)
C43 0.046(3) 0.040(3) 0.045(4) 0.011(2) 0.005(3) 0.023(2)
C44 0.069(3) 0.052(3) 0.093(7) 0.024(3) 0.017(4) 0.044(3)
C45 0.069(3) 0.091(5) 0.053(5) 0.019(4) -0.002(3) 0.053(3)
C46 0.069(3) 0.085(4) 0.034(4) 0.004(3) -0.012(3) 0.051(3)
C47 0.055(3) 0.053(3) 0.035(4) -0.003(2) -0.005(3) 0.034(2)
C48 0.046(2) 0.033(2) 0.017(3) -0.0064(19) -0.004(2) 0.0231(18)
C49 0.050(3) 0.046(3) 0.019(3) -0.010(2) -0.003(2) 0.029(2)
C50 0.062(3) 0.049(3) 0.026(3) -0.010(2) -0.007(2) 0.036(2)
C51 0.079(3) 0.057(3) 0.024(3) -0.007(2) -0.010(3) 0.051(3)
C52 0.073(3) 0.041(3) 0.032(4) 0.009(2) 0.004(3) 0.032(3)
C53 0.056(3) 0.033(2) 0.031(4) 0.004(2) -0.001(3) 0.019(2)
C54 0.046(3) 0.033(2) 0.021(3) -0.010(2) -0.006(2) 0.018(2)
C55 0.040(2) 0.034(2) 0.019(3) -0.0061(19) 0.001(2) 0.0142(19)
C56 0.052(3) 0.039(3) 0.036(4) -0.014(2) -0.002(3) 0.020(2)
C57 0.105(5) 0.032(3) 0.045(4) -0.013(3) 0.003(4) 0.031(3)
C58 0.192(9) 0.028(3) 0.042(5) 0.001(3) 0.027(5) 0.041(4)
C59 0.155(6) 0.038(3) 0.015(3) -0.002(2) 0.004(4) 0.053(3)
C60 0.187(4) 0.166(4) 0.067(4) -0.057(3) -0.063(3) 0.162(3)
C61 0.187(4) 0.166(4) 0.067(4) -0.057(3) -0.063(3) 0.162(3)

loop_
_atom_type_symbol
_atom_type_description
_atom_type_scat_dispersion_real
_atom_type_scat_dispersion_imag
_atom_type_scat_source
C C 0.0181 0.0091 'International Tables Vol C Tables 4.2.6.8 and 6.1.1.4'
H H 0.0000 0.0000 'International Tables Vol C Tables 4.2.6.8 and 6.1.1.4'
O O 0.0492 0.0322 'International Tables Vol C Tables 4.2.6.8 and 6.1.1.4'
F F 0.0727 0.0534 'International Tables Vol C Tables 4.2.6.8 and 6.1.1.4'
P P 0.2955 0.4335 'International Tables Vol C Tables 4.2.6.8 and 6.1.1.4'
S S 0.3331 0.5567 'International Tables Vol C Tables 4.2.6.8 and 6.1.1.4'
Pd Pd 0.1215 3.9337 'International Tables Vol C Tables 4.2.6.8 and 6.1.1.4'

loop_
_geom_angle_atom_site_label_1
_geom_angle_atom_site_label_2
_geom_angle_atom_site_label_3
_geom_angle
P1 Pd1 P3 98.67(5)
P1 Pd1 P4 153.08(4)
P3 Pd1 P4 83.56(5)
P1 Pd1 P2 73.43(5)
P3 Pd1 P2 172.08(5)
P4 Pd1 P2 103.22(5)
C19 P1 C1 107.2(2)
C19 P1 C2 110.9(2)
C1 P1 C2 108.2(2)
C19 P1 Pd1 132.90(18)
C1 P1 Pd1 102.57(17)
C2 P1 Pd1 92.90(17)
C4 P2 C3 105.5(3)
C4 P2 C2 105.9(2)
C3 P2 C2 110.6(3)
C4 P2 Pd1 122.97(18)
C3 P2 Pd1 118.62(19)
C2 P2 Pd1 91.18(17)
C48 P3 C54 104.8(3)
C48 P3 C34 107.1(3)
C54 P3 C34 103.7(3)
C48 P3 Pd1 122.85(18)
C54 P3 Pd1 110.5(2)
C34 P3 Pd1 106.33(19)
C42 P4 C36 105.1(2)
C42 P4 C35 105.3(3)
C36 P4 C35 102.5(2)
C42 P4 Pd1 124.80(17)
C36 P4 Pd1 109.57(18)
C35 P4 Pd1 107.39(18)
O2 S1 O1 115.4(3)
O2 S1 O3 115.1(3)
O1 S1 O3 115.2(3)
O2 S1 C60 102.2(4)
O1 S1 C60 104.8(4)
O3 S1 C60 101.5(4)
O5 S2 O6 118.9(4)
O5 S2 O4 113.5(5)
O6 S2 O4 116.1(4)
O5 S2 C61 102.7(4)
O6 S2 C61 96.8(4)
O4 S2 C61 104.9(4)
C63 O7 C64 131(3)
C64A O7A C63A 140.4(15)
P1 C1 H1A 109.5
P1 C1 H1B 109.5
H1A C1 H1B 109.5
P1 C1 H1C 109.5
H1A C1 H1C 109.5
H1B C1 H1C 109.5
P1 C2 P2 99.4(3)
P1 C2 H2A 111.9
P2 C2 H2A 111.9
P1 C2 H2B 111.9
P2 C2 H2B 111.9
H2A C2 H2B 109.6
P2 C3 H3A 109.5
P2 C3 H3B 109.5
H3A C3 H3B 109.5
P2 C3 H3C 109.5
H3A C3 H3C 109.5
H3B C3 H3C 109.5
C9 C4 C5 118.6(4)
C9 C4 P2 123.3(4)
C5 C4 P2 118.1(4)
C6 C5 C4 119.1(5)
C6 C5 C10 115.7(5)
C4 C5 C10 125.0(4)
C5 C6 C7 121.2(6)
C5 C6 H6 119.4
C7 C6 H6 119.4
C8 C7 C6 117.9(5)
C8 C7 C13 124.4(6)
C6 C7 C13 117.6(7)
C7 C8 C9 123.3(6)
C7 C8 H8 118.3
C9 C8 H8 118.3
C8 C9 C4 119.3(5)
C8 C9 C16 118.1(5)
C4 C9 C16 122.4(4)
C5 C10 C11 112.9(5)
C5 C10 C12 110.2(5)
C11 C10 C12 109.3(5)
C5 C10 H10 108.1
C11 C10 H10 108.1
C12 C10 H10 108.1
C10 C11 H11A 109.5
C10 C11 H11B 109.5
H11A C11 H11B 109.5
C10 C11 H11C 109.5
H11A C11 H11C 109.5
H11B C11 H11C 109.5
C10 C12 H12A 109.5
C10 C12 H12B 109.5
H12A C12 H12B 109.5
C10 C12 H12C 109.5
H12A C12 H12C 109.5
H12B C12 H12C 109.5
C14 C13 C15 125.3(7)
C14 C13 C7 109.7(8)
C15 C13 C7 113.1(6)
C14 C13 H13 101.6
C15 C13 H13 101.6
C7 C13 H13 101.6
C13 C14 H14A 109.5
C13 C14 H14B 109.5
H14A C14 H14B 109.5
C13 C14 H14C 109.5
H14A C14 H14C 109.5
H14B C14 H14C 109.5
C13 C15 H15A 109.5
C13 C15 H15B 109.5
H15A C15 H15B 109.5
C13 C15 H15C 109.5
H15A C15 H15C 109.5
H15B C15 H15C 109.5
C9 C16 C18 115.2(5)
C9 C16 C17 108.2(5)
C18 C16 C17 109.6(5)
C9 C16 H16 107.9
C18 C16 H16 107.9
C17 C16 H16 107.9
C16 C17 H17A 109.5
C16 C17 H17B 109.5
H17A C17 H17B 109.5
C16 C17 H17C 109.5
H17A C17 H17C 109.5
H17B C17 H17C 109.5
C16 C18 H18A 109.5
C16 C18 H18B 109.5
H18A C18 H18B 109.5
C16 C18 H18C 109.5
H18A C18 H18C 109.5
H18B C18 H18C 109.5
C24 C19 C20 120.5(5)
C24 C19 P1 122.0(5)
C20 C19 P1 117.0(3)
C21 C20 C19 117.7(5)
C21 C20 C25 117.4(5)
C19 C20 C25 124.3(5)
C22 C21 C20 120.8(6)
C22 C21 H21 119.6
C20 C21 H21 119.6
C23 C22 C21 119.6(5)
C23 C22 C28 121.3(6)
C21 C22 C28 119.1(6)
C22 C23 C24 122.0(5)
C22 C23 H23 119.0
C24 C23 H23 119.0
C23 C24 C19 118.6(6)
C23 C24 C31 118.3(5)
C19 C24 C31 122.5(5)
C20 C25 C27 113.2(5)
C20 C25 C26 109.5(4)
C27 C25 C26 110.9(5)
C20 C25 H25 107.7
C27 C25 H25 107.7
C26 C25 H25 107.7
C25 C26 H26A 109.5
C25 C26 H26B 109.5
H26A C26 H26B 109.5
C25 C26 H26C 109.5
H26A C26 H26C 109.5
H26B C26 H26C 109.5
C25 C27 H27A 109.5
C25 C27 H27B 109.5
H27A C27 H27B 109.5
C25 C27 H27C 109.5
H27A C27 H27C 109.5
H27B C27 H27C 109.5
C29 C28 C30 111.9(9)
C29 C28 C22 112.1(6)
C30 C28 C22 111.2(6)
C29 C28 H28 107.1
C30 C28 H28 107.1
C22 C28 H28 107.1
C28 C29 H29A 109.5
C28 C29 H29B 109.5
H29A C29 H29B 109.5
C28 C29 H29C 109.5
H29A C29 H29C 109.5
H29B C29 H29C 109.5
C28 C30 H30A 109.5
C28 C30 H30B 109.5
H30A C30 H30B 109.5
C28 C30 H30C 109.5
H30A C30 H30C 109.5
H30B C30 H30C 109.5
C33 C31 C32 110.0(7)
C33 C31 C24 107.1(7)
C32 C31 C24 113.4(6)
C33 C31 H31 108.8
C32 C31 H31 108.8
C24 C31 H31 108.8
C31 C32 H32A 109.5
C31 C32 H32B 109.5
H32A C32 H32B 109.5
C31 C32 H32C 109.5
H32A C32 H32C 109.5
H32B C32 H32C 109.5
C31 C33 H33A 109.5
C31 C33 H33B 109.5
H33A C33 H33B 109.5
C31 C33 H33C 109.5
H33A C33 H33C 109.5
H33B C33 H33C 109.5
C35 C34 P3 108.0(4)
C35 C34 H34A 110.1
P3 C34 H34A 110.1
C35 C34 H34B 110.1
P3 C34 H34B 110.1
H34A C34 H34B 108.4
C34 C35 P4 110.0(4)
C34 C35 H35A 109.7
P4 C35 H35A 109.7
C34 C35 H35B 109.7
P4 C35 H35B 109.7
H35A C35 H35B 108.2
C37 C36 C41 120.2(5)
C37 C36 P4 121.9(4)
C41 C36 P4 117.9(4)
C36 C37 C38 120.5(5)
C36 C37 H37 119.7
C38 C37 H37 119.7
C39 C38 C37 118.9(6)
C39 C38 H38 120.5
C37 C38 H38 120.5
C38 C39 C40 121.7(5)
C38 C39 H39 119.2
C40 C39 H39 119.2
C41 C40 C39 120.1(6)
C41 C40 H40 119.9
C39 C40 H40 119.9
C40 C41 C36 118.6(6)
C40 C41 H41 120.7
C36 C41 H41 120.7
C43 C42 C47 118.3(6)
C43 C42 P4 121.4(5)
C47 C42 P4 120.2(4)
C42 C43 C44 121.3(7)
C42 C43 H43 119.3
C44 C43 H43 119.3
C45 C44 C43 118.8(7)
C45 C44 H44 120.6
C43 C44 H44 120.6
C44 C45 C46 120.9(7)
C44 C45 H45 119.6
C46 C45 H45 119.5
C47 C46 C45 119.7(7)
C47 C46 H46 120.2
C45 C46 H46 120.2
C46 C47 C42 120.9(6)
C46 C47 H47 119.5
C42 C47 H47 119.5
C49 C48 C53 119.6(5)
C49 C48 P3 118.9(4)
C53 C48 P3 121.4(4)
C50 C49 C48 120.1(5)
C50 C49 H49 120.0
C48 C49 H49 120.0
C49 C50 C51 120.4(6)
C49 C50 H50 119.8
C51 C50 H50 119.8
C52 C51 C50 119.7(6)
C52 C51 H51 120.2
C50 C51 H51 120.2
C51 C52 C53 121.0(6)
C51 C52 H52 119.5
C53 C52 H52 119.5
C52 C53 C48 119.2(6)
C52 C53 H53 120.4
C48 C53 H53 120.4
C59 C54 C55 121.0(5)
C59 C54 P3 119.6(5)
C55 C54 P3 119.4(4)
C56 C55 C54 119.2(5)
C56 C55 H55 120.4
C54 C55 H55 120.4
C57 C56 C55 120.6(6)
C57 C56 H56 119.7
C55 C56 H56 119.7
C56 C57 C58 121.1(6)
C56 C57 H57 119.4
C58 C57 H57 119.4
C57 C58 C59 119.2(7)
C57 C58 H58 120.4
C59 C58 H58 120.4
C54 C59 C58 118.9(6)
C54 C59 H59 120.6
C58 C59 H59 120.6
F2 C60 F1 108.0(8)
F2 C60 F3 107.8(7)
F1 C60 F3 106.4(8)
F2 C60 S1 111.9(7)
F1 C60 S1 112.1(6)
F3 C60 S1 110.3(6)
F5 C61 F4 105.7(7)
F5 C61 F6 103.2(6)
F4 C61 F6 94.8(6)
F5 C61 S2 122.4(7)
F4 C61 S2 115.4(5)
F6 C61 S2 111.2(5)
C63 C62 H62A 109.5
C63 C62 H62B 109.5
H62A C62 H62B 109.5
C63 C62 H62C 109.5
H62A C62 H62C 109.5
H62B C62 H62C 109.5
C63A C62A H62D 109.5
C63A C62A H62E 109.5
H62D C62A H62E 109.5
C63A C62A H62F 109.5
H62D C62A H62F 109.5
H62E C62A H62F 109.5
C62 C63 O7 146(2)
C62 C63 H63A 100.4
O7 C63 H63A 100.4
C62 C63 H63B 100.4
O7 C63 H63B 100.4
H63A C63 H63B 104.3
C62A C63A O7A 124.8(18)
C62A C63A H63C 106.1
O7A C63A H63C 106.1
C62A C63A H63D 106.1
O7A C63A H63D 106.1
H63C C63A H63D 106.3
C65 C64 O7 113(2)
C65 C64 H64A 109.0
O7 C64 H64A 109.0
C65 C64 H64B 109.0
O7 C64 H64B 109.0
H64A C64 H64B 107.8
C65A C64A O7A 114.3(15)
C65A C64A H64C 108.7
O7A C64A H64C 108.7
C65A C64A H64D 108.7
O7A C64A H64D 108.7
H64C C64A H64D 107.6
C64 C65 H65A 109.5
C64 C65 H65B 109.4
H65A C65 H65B 109.5
C64 C65 H65C 109.5
H65A C65 H65C 109.5
H65B C65 H65C 109.5
C64A C65A H65D 109.5
C64A C65A H65E 109.5
H65D C65A H65E 109.5
C64A C65A H65F 109.5
H65D C65A H65F 109.5
H65E C65A H65F 109.5

loop_
_geom_bond_atom_site_label_1
_geom_bond_atom_site_label_2
_geom_bond_distance
Pd1 P1 2.3203(13)
Pd1 P3 2.3328(14)
Pd1 P4 2.3501(13)
Pd1 P2 2.3706(13)
P1 C19 1.821(5)
P1 C1 1.835(5)
P1 C2 1.836(5)
P2 C4 1.810(5)
P2 C3 1.825(5)
P2 C2 1.841(5)
P3 C48 1.809(6)
P3 C54 1.814(5)
P3 C34 1.824(5)
P4 C42 1.805(6)
P4 C36 1.825(5)
P4 C35 1.843(6)
S1 O2 1.424(5)
S1 O1 1.427(5)
S1 O3 1.450(4)
S1 C60 1.794(9)
S2 O5 1.356(5)
S2 O6 1.391(5)
S2 O4 1.417(6)
S2 C61 1.643(8)
F1 C60 1.338(12)
F2 C60 1.320(10)
F3 C60 1.355(9)
F4 C61 1.435(9)
F5 C61 1.287(9)
F6 C61 1.513(10)
O7 C63 1.572(19)
O7 C64 1.61(2)
O7A C64A 1.598(10)
O7A C63A 1.602(10)
C1 H1A 0.9800
C1 H1B 0.9800
C1 H1C 0.9800
C2 H2A 0.9900
C2 H2B 0.9900
C3 H3A 0.9800
C3 H3B 0.9800
C3 H3C 0.9800
C4 C9 1.406(7)
C4 C5 1.437(8)
C5 C6 1.391(7)
C5 C10 1.509(8)
C6 C7 1.411(9)
C6 H6 0.9500
C7 C8 1.373(10)
C7 C13 1.531(9)
C8 C9 1.376(8)
C8 H8 0.9500
C9 C16 1.515(8)
C10 C11 1.528(9)
C10 C12 1.550(9)
C10 H10 1.0000
C11 H11A 0.9800
C11 H11B 0.9800
C11 H11C 0.9800
C12 H12A 0.9800
C12 H12B 0.9800
C12 H12C 0.9800
C13 C14 1.466(14)
C13 C15 1.485(14)
C13 H13 1.0000
C14 H14A 0.9800
C14 H14B 0.9800
C14 H14C 0.9800
C15 H15A 0.9800
C15 H15B 0.9800
C15 H15C 0.9800
C16 C18 1.521(8)
C16 C17 1.529(8)
C16 H16 1.0000
C17 H17A 0.9800
C17 H17B 0.9800
C17 H17C 0.9800
C18 H18A 0.9800
C18 H18B 0.9800
C18 H18C 0.9800
C19 C24 1.397(8)
C19 C20 1.416(8)
C20 C21 1.412(8)
C20 C25 1.503(8)
C21 C22 1.390(8)
C21 H21 0.9500
C22 C23 1.362(10)
C22 C28 1.541(8)
C23 C24 1.391(8)
C23 H23 0.9500
C24 C31 1.521(9)
C25 C27 1.534(8)
C25 C26 1.533(8)
C25 H25 1.0000
C26 H26A 0.9800
C26 H26B 0.9800
C26 H26C 0.9800
C27 H27A 0.9800
C27 H27B 0.9800
C27 H27C 0.9800
C28 C29 1.470(11)
C28 C30 1.501(13)
C28 H28 1.0000
C29 H29A 0.9800
C29 H29B 0.9800
C29 H29C 0.9800
C30 H30A 0.9800
C30 H30B 0.9800
C30 H30C 0.9800
C31 C33 1.501(11)
C31 C32 1.512(11)
C31 H31 1.0000
C32 H32A 0.9800
C32 H32B 0.9800
C32 H32C 0.9800
C33 H33A 0.9800
C33 H33B 0.9800
C33 H33C 0.9800
C34 C35 1.507(8)
C34 H34A 0.9900
C34 H34B 0.9900
C35 H35A 0.9900
C35 H35B 0.9900
C36 C37 1.376(8)
C36 C41 1.409(8)
C37 C38 1.406(7)
C37 H37 0.9500
C38 C39 1.351(9)
C38 H38 0.9500
C39 C40 1.395(10)
C39 H39 0.9500
C40 C41 1.384(8)
C40 H40 0.9500
C41 H41 0.9500
C42 C43 1.362(8)
C42 C47 1.406(9)
C43 C44 1.431(10)
C43 H43 0.9500
C44 C45 1.347(12)
C44 H44 0.9500
C45 C46 1.402(12)
C45 H45 0.9500
C46 C47 1.370(10)
C46 H46 0.9500
C47 H47 0.9500
C48 C49 1.393(7)
C48 C53 1.400(8)
C49 C50 1.382(8)
C49 H49 0.9500
C50 C51 1.397(9)
C50 H50 0.9500
C51 C52 1.365(9)
C51 H51 0.9500
C52 C53 1.399(9)
C52 H52 0.9500
C53 H53 0.9500
C54 C59 1.357(9)
C54 C55 1.398(8)
C55 C56 1.387(8)
C55 H55 0.9500
C56 C57 1.348(10)
C56 H56 0.9500
C57 C58 1.380(11)
C57 H57 0.9500
C58 C59 1.428(9)
C58 H58 0.9500
C59 H59 0.9500
C62 C63 1.552(10)
C62 H62A 0.9800
C62 H62B 0.9800
C62 H62C 0.9800
C62A C63A 1.549(10)
C62A H62D 0.9800
C62A H62E 0.9800
C62A H62F 0.9800
C63 H63A 0.9900
C63 H63B 0.9900
C63A H63C 0.9900
C63A H63D 0.9900
C64 C65 1.577(11)
C64 H64A 0.9900
C64 H64B 0.9900
C64A C65A 1.542(10)
C64A H64C 0.9900
C64A H64D 0.9900
C65 H65A 0.9800
C65 H65B 0.9800
C65 H65C 0.9800
C65A H65D 0.9800
C65A H65E 0.9800
C65A H65F 0.9800
